data_7013963
loop_
_publ_author_name
'Avent, Anthony G.'
'Caro, Catherine F.'
'Hitchcock, Peter B.'
'Lappert, Michael F.'
'Li, Zhengning'
'Wei, Xue-Hong'

_publ_section_title
;
 Synthetic and structural experiments on yttrium, cerium and magnesium
 trimethylsilylmethyls and their reaction products with nitriles; with
 a note on two cerium beta-diketiminates.
;
_journal_issue 10
_journal_name_full 'Dalton transactions (Cambridge, England : 2003)'
_journal_page_first 1567
_journal_page_last 1577
_journal_paper_doi 10.1039/b316695n
_journal_year 2004
_chemical_formula_sum 'C18 H48 Mg O Si4'
_chemical_formula_weight 417.23
_chemical_name_systematic
;
?
;
_space_group_IT_number 20
_symmetry_cell_setting orthorhombic
_symmetry_space_group_name_Hall 'C 2c 2'
_symmetry_space_group_name_H-M 'C 2 2 21'
_atom_sites_solution_hydrogens geom
_atom_sites_solution_primary direct
_atom_sites_solution_secondary difmap
_audit_creation_method SHELXL-97
_cell_angle_alpha 90.00
_cell_angle_beta 90.00
_cell_angle_gamma 90.00
_cell_formula_units_Z 4
_cell_length_a 9.676(4)
_cell_length_b 16.620(8)
_cell_length_c 17.173(3)
_cell_measurement_reflns_used 25
_cell_measurement_temperature 173(2)
_cell_measurement_theta_max 10
_cell_measurement_theta_min 7
_cell_volume 2761.7(18)
_computing_structure_refinement 'SHELXL-97 (Sheldrick, 1997)'
_diffrn_ambient_temperature 173(2)
_diffrn_measured_fraction_theta_full 1.000
_diffrn_measured_fraction_theta_max 1.000
_diffrn_measurement_device_type 'Nonius CAD4'
_diffrn_measurement_method 'omega-2theta scans'
_diffrn_radiation_monochromator graphite
_diffrn_radiation_source 'fine-focus sealed tube'
_diffrn_radiation_type MoK\a
_diffrn_radiation_wavelength 0.71073
_diffrn_reflns_av_R_equivalents 0.0555
_diffrn_reflns_av_sigmaI/netI 0.0582
_diffrn_reflns_limit_h_max 11
_diffrn_reflns_limit_h_min -9
_diffrn_reflns_limit_k_max 9
_diffrn_reflns_limit_k_min -19
_diffrn_reflns_limit_l_max 20
_diffrn_reflns_limit_l_min -20
_diffrn_reflns_number 4864
_diffrn_reflns_theta_full 24.97
_diffrn_reflns_theta_max 24.97
_diffrn_reflns_theta_min 2.37
_exptl_absorpt_coefficient_mu 0.243
_exptl_absorpt_correction_type none
_exptl_crystal_density_diffrn 1.003
_exptl_crystal_density_method 'not measured'
_exptl_crystal_F_000 928
_exptl_crystal_size_max 0.40
_exptl_crystal_size_mid 0.40
_exptl_crystal_size_min 0.40
_refine_diff_density_max 0.274
_refine_diff_density_min -0.468
_refine_diff_density_rms 0.078
_refine_ls_abs_structure_details 'Flack H D (1983), Acta Cryst. A39, 876-881'
_refine_ls_abs_structure_Flack 0.00(14)
_refine_ls_extinction_method none
_refine_ls_goodness_of_fit_ref 1.076
_refine_ls_hydrogen_treatment riding
_refine_ls_matrix_type full
_refine_ls_number_parameters 110
_refine_ls_number_reflns 2447
_refine_ls_number_restraints 0
_refine_ls_restrained_S_all 1.076
_refine_ls_R_factor_all 0.0383
_refine_ls_R_factor_gt 0.0347
_refine_ls_shift/su_max 0.001
_refine_ls_shift/su_mean 0.000
_refine_ls_structure_factor_coef Fsqd
_refine_ls_weighting_details 'calc w=1/[\s^2^(Fo^2^)+(0.0587P)^2^+0.2368P] where P=(Fo^2^+2Fc^2^)/3'
_refine_ls_weighting_scheme calc
_refine_ls_wR_factor_gt 0.0889
_refine_ls_wR_factor_ref 0.0904
_reflns_number_gt 2354
_reflns_number_total 2447
_reflns_threshold_expression >2sigma(I)
_cod_data_source_file b316695n.txt
_cod_data_source_block (15)-apr2297
_cod_original_sg_symbol_H-M C222(1)
_cod_database_code 7013963

loop_
_symmetry_equiv_pos_as_xyz
'x, y, z'
'x, -y, -z'
'-x, -y, z+1/2'
'-x, y, -z+1/2'
'x+1/2, y+1/2, z'
'x+1/2, -y+1/2, -z'
'-x+1/2, -y+1/2, z+1/2'
'-x+1/2, y+1/2, -z+1/2'

loop_
_atom_site_label
_atom_site_type_symbol
_atom_site_fract_x
_atom_site_fract_y
_atom_site_fract_z
_atom_site_U_iso_or_equiv
_atom_site_adp_type
_atom_site_occupancy
_atom_site_symmetry_multiplicity
_atom_site_calc_flag
_atom_site_refinement_flags
_atom_site_disorder_assembly
_atom_site_disorder_group
Mg Mg 0.41150(8) 0.0000 0.0000 0.0203(2) Uani 1 2 d S . .
Si1 Si 0.27648(6) -0.12451(3) 0.14200(3) 0.02643(15) Uani 1 1 d . . .
Si2 Si 0.26685(6) 0.06554(3) 0.15510(3) 0.02579(15) Uani 1 1 d . . .
O O 0.62273(18) 0.0000 0.0000 0.0276(4) Uani 1 2 d S . .
C1 C 0.35135(18) -0.02572(10) 0.11735(10) 0.0218(4) Uani 1 1 d . . .
H1 H 0.4416 -0.0263 0.1457 0.026 Uiso 1 1 calc R . .
C2 C 0.4063(2) -0.20628(12) 0.12556(14) 0.0402(5) Uani 1 1 d . . .
H2C H 0.3652 -0.2584 0.1389 0.060 Uiso 1 1 calc R . .
H2B H 0.4875 -0.1968 0.1585 0.060 Uiso 1 1 calc R . .
H2A H 0.4344 -0.2065 0.0707 0.060 Uiso 1 1 calc R . .
C3 C 0.1174(3) -0.14934(14) 0.08432(14) 0.0425(5) Uani 1 1 d . . .
H3C H 0.0827 -0.2023 0.1000 0.064 Uiso 1 1 calc R . .
H3B H 0.1401 -0.1501 0.0287 0.064 Uiso 1 1 calc R . .
H3A H 0.0463 -0.1086 0.0941 0.064 Uiso 1 1 calc R . .
C4 C 0.2230(3) -0.13473(14) 0.24719(13) 0.0479(6) Uani 1 1 d . . .
H4C H 0.1843 -0.1885 0.2559 0.072 Uiso 1 1 calc R . .
H4B H 0.1530 -0.0940 0.2595 0.072 Uiso 1 1 calc R . .
H4A H 0.3037 -0.1270 0.2808 0.072 Uiso 1 1 calc R . .
C5 C 0.0773(2) 0.06591(15) 0.13304(15) 0.0440(5) Uani 1 1 d . . .
H5C H 0.0355 0.1151 0.1538 0.066 Uiso 1 1 calc R . .
H5B H 0.0337 0.0189 0.1572 0.066 Uiso 1 1 calc R . .
H5A H 0.0636 0.0639 0.0765 0.066 Uiso 1 1 calc R . .
C6 C 0.3479(3) 0.15745(12) 0.10977(13) 0.0423(5) Uani 1 1 d . . .
H6C H 0.3027 0.2059 0.1300 0.063 Uiso 1 1 calc R . .
H6B H 0.3366 0.1552 0.0531 0.063 Uiso 1 1 calc R . .
H6A H 0.4465 0.1590 0.1226 0.063 Uiso 1 1 calc R . .
C7 C 0.2874(3) 0.08119(14) 0.26311(12) 0.0409(5) Uani 1 1 d . . .
H7C H 0.2398 0.1307 0.2786 0.061 Uiso 1 1 calc R . .
H7B H 0.3858 0.0856 0.2759 0.061 Uiso 1 1 calc R . .
H7A H 0.2472 0.0354 0.2911 0.061 Uiso 1 1 calc R . .
C8 C 0.7048(2) 0.05678(13) -0.04452(12) 0.0339(5) Uani 1 1 d . . .
H8B H 0.6517 0.0741 -0.0909 0.041 Uiso 1 1 calc R . .
H8A H 0.7899 0.0297 -0.0629 0.041 Uiso 1 1 calc R . .
C9 C 0.7436(2) 0.12929(13) 0.00244(16) 0.0454(5) Uani 1 1 d . . .
H9C H 0.7988 0.1659 -0.0297 0.068 Uiso 1 1 calc R . .
H9B H 0.7978 0.1125 0.0478 0.068 Uiso 1 1 calc R . .
H9A H 0.6597 0.1569 0.0199 0.068 Uiso 1 1 calc R . .

loop_
_atom_site_aniso_label
_atom_site_aniso_U_11
_atom_site_aniso_U_22
_atom_site_aniso_U_33
_atom_site_aniso_U_23
_atom_site_aniso_U_13
_atom_site_aniso_U_12
Mg 0.0207(4) 0.0201(4) 0.0200(4) 0.0012(3) 0.000 0.000
Si1 0.0322(3) 0.0230(3) 0.0241(3) 0.00393(18) 0.0006(2) -0.0045(2)
Si2 0.0278(3) 0.0244(3) 0.0252(3) 0.00055(18) 0.00457(19) 0.0032(2)
O 0.0228(9) 0.0339(9) 0.0260(9) 0.0067(8) 0.000 0.000
C1 0.0214(9) 0.0219(8) 0.0221(9) 0.0005(7) -0.0001(7) 0.0000(7)
C2 0.0482(13) 0.0237(9) 0.0487(13) 0.0031(9) -0.0061(11) 0.0030(9)
C3 0.0380(12) 0.0425(12) 0.0470(13) 0.0016(10) -0.0033(10) -0.0160(10)
C4 0.0701(17) 0.0418(12) 0.0317(10) 0.0104(9) 0.0085(11) -0.0097(13)
C5 0.0324(11) 0.0468(12) 0.0527(13) 0.0047(11) 0.0024(10) 0.0133(10)
C6 0.0608(15) 0.0250(9) 0.0412(12) 0.0016(9) 0.0041(11) -0.0025(10)
C7 0.0502(14) 0.0434(11) 0.0291(10) -0.0083(8) 0.0070(10) 0.0037(11)
C8 0.0277(10) 0.0441(11) 0.0297(10) 0.0056(9) 0.0039(8) -0.0084(9)
C9 0.0415(12) 0.0368(11) 0.0580(13) -0.0001(10) 0.0029(12) -0.0054(10)

loop_
_atom_type_symbol
_atom_type_description
_atom_type_scat_dispersion_real
_atom_type_scat_dispersion_imag
_atom_type_scat_source
C C 0.0033 0.0016 'International Tables Vol C Tables 4.2.6.8 and 6.1.1.4'
H H 0.0000 0.0000 'International Tables Vol C Tables 4.2.6.8 and 6.1.1.4'
O O 0.0106 0.0060 'International Tables Vol C Tables 4.2.6.8 and 6.1.1.4'
Si Si 0.0817 0.0704 'International Tables Vol C Tables 4.2.6.8 and 6.1.1.4'
Mg Mg 0.0486 0.0363 'International Tables Vol C Tables 4.2.6.8 and 6.1.1.4'

loop_
_geom_angle_atom_site_label_1
_geom_angle_atom_site_label_2
_geom_angle_atom_site_label_3
_geom_angle
_geom_angle_site_symmetry_1
_geom_angle_site_symmetry_3
_geom_angle_publ_flag
O Mg C1 105.78(5) . 2 ?
O Mg C1 105.78(5) . . ?
C1 Mg C1 148.45(10) 2 . ?
C1 Si1 C2 110.36(10) . . ?
C1 Si1 C3 113.39(9) . . ?
C2 Si1 C3 108.14(11) . . ?
C1 Si1 C4 114.06(9) . . ?
C2 Si1 C4 105.26(11) . . ?
C3 Si1 C4 105.10(12) . . ?
C1 Si2 C5 111.49(10) . . ?
C1 Si2 C7 114.43(9) . . ?
C5 Si2 C7 107.59(12) . . ?
C1 Si2 C6 109.72(10) . . ?
C5 Si2 C6 108.74(11) . . ?
C7 Si2 C6 104.53(11) . . ?
C8 O C8 113.6(2) . 2 ?
C8 O Mg 123.19(11) . . ?
C8 O Mg 123.19(11) 2 . ?
Si2 C1 Si1 118.58(10) . . ?
Si2 C1 Mg 106.72(8) . . ?
Si1 C1 Mg 120.05(9) . . ?
O C8 C9 112.13(16) . . ?

loop_
_geom_bond_atom_site_label_1
_geom_bond_atom_site_label_2
_geom_bond_distance
_geom_bond_site_symmetry_2
_geom_bond_publ_flag
Mg O 2.044(2) . ?
Mg C1 2.1408(17) 2 ?
Mg C1 2.1408(17) . ?
Si1 C1 1.8438(19) . ?
Si1 C2 1.872(2) . ?
Si1 C3 1.876(2) . ?
Si1 C4 1.887(2) . ?
Si2 C1 1.8411(19) . ?
Si2 C5 1.872(2) . ?
Si2 C7 1.883(2) . ?
Si2 C6 1.885(2) . ?
O C8 1.451(2) . ?
O C8 1.451(2) 2 ?
C8 C9 1.498(3) . ?
